data_9014802
loop_
_publ_author_name
'Krivovichev, S. V.'
'Filatov, S. K.'
'Cherepansky, P. N.'

_publ_section_title
;
 The crystal structure of alumoklyuchevskite, K3Cu3AlO2(SO4)4
 Kamchatka Peninsula, Russia, 1975-1976
;
_journal_name_full 'Geology of Ore Deposits'
_journal_page_first 656
_journal_page_last 662
_journal_paper_doi 10.1134/S1075701509070149
_journal_volume 51
_journal_year 2009
_chemical_compound_source 'Great Tolbachik Fissure Eruption,'
_chemical_formula_sum 'Al0.64 Cu3 Fe0.36 K3 O18 S4'
_chemical_name_mineral Alumoklyuchevskite
_space_group_IT_number 5
_symmetry_space_group_name_Hall 'I 2y'
_symmetry_space_group_name_H-M 'I 1 2 1'
_cell_angle_alpha 90
_cell_angle_beta 101.66
_cell_angle_gamma 90
_cell_length_a 18.772
_cell_length_b 4.967
_cell_length_c 18.468
_cell_formula_units_Z 4
_cell_volume 1686.432
_database_code_amcsd 0017777
_exptl_crystal_density_diffrn 2.999
_cod_original_formula_sum 'K3 Cu3 (Al.64 Fe.36) S4 O18'
_cod_database_code 9014802

loop_
_space_group_symop_operation_xyz
x,y,z
1/2+x,1/2+y,1/2+z
-x,y,-z
1/2-x,1/2+y,1/2-z

loop_
_atom_site_label
_atom_site_fract_x
_atom_site_fract_y
_atom_site_fract_z
_atom_site_occupancy
_atom_site_U_iso_or_equiv
K1 0.50000 0.48300 0.50000 1.00000 0.03100
K2 0.00000 0.46400 0.50000 1.00000 0.02500
K3 0.37000 0.51900 0.74650 1.00000 0.02000
K4 0.42940 0.03700 0.27760 1.00000 0.03400
Cu1 0.18660 0.00180 0.53270 1.00000 0.02110
Cu2 0.26000 -0.01370 0.40980 1.00000 0.01390
Cu3 0.16930 0.48500 0.41670 1.00000 0.01290
AlMc 0.30250 0.51400 0.52820 0.64000 0.02000
FeMc 0.30250 0.51400 0.52820 0.36000 0.02000
S1 0.18350 0.50300 0.62590 1.00000 0.02900
S2 0.33090 0.48700 0.36490 1.00000 0.01400
S3 0.07280 -0.01500 0.36920 1.00000 0.01300
S4 0.40590 0.02400 0.60220 1.00000 0.01900
O1 0.18380 0.46000 0.70510 1.00000 0.04000
O2 0.13380 0.35600 0.57180 1.00000 0.04000
O3 0.16070 0.78600 0.60870 1.00000 0.01700
O4 0.26030 0.48000 0.61700 1.00000 0.01700
O5 0.35630 0.56000 0.44280 1.00000 0.00500
O6 0.38940 0.43400 0.32480 1.00000 0.04000
O7 0.31240 0.77700 0.35690 1.00000 0.03300
O8 0.26500 0.32900 0.34170 1.00000 0.03400
O9 0.00670 -0.04800 0.31600 1.00000 0.04900
O10 0.09010 0.70000 0.35940 1.00000 0.03400
O11 0.06500 0.02400 0.44530 1.00000 0.03100
O12 0.13110 0.15600 0.35510 1.00000 0.03600
O13 0.47340 0.02800 0.57630 1.00000 0.01800
O14 0.41470 -0.00500 0.68230 1.00000 0.02300
O15 0.38450 0.31000 0.58310 1.00000 0.02800
O16 0.34760 0.85560 0.56510 1.00000 0.02500
O17 0.23200 0.73200 0.48000 1.00000 0.04000
O18 0.23300 0.23100 0.47600 1.00000 0.04000

loop_
_cod_related_entry_id
_cod_related_entry_database
_cod_related_entry_code
1 AMCSD 0017777
